data_2215474
loop_
_publ_author_name
'Ni, Zhong-Hai'
'Zhang, Li-Fang'
'Wang, Hai-Long'

_publ_section_title
;
 6-Methoxy-2-[tri(2-pyridyl)methyliminomethyl]phenol
;
_journal_coeditor_code FL2160
_journal_issue 10
_journal_name_full 'Acta Crystallographica Section E'
_journal_page_first o4052
_journal_page_last o4052
_journal_paper_doi 10.1107/S1600536807044224
_journal_volume 63
_journal_year 2007
_chemical_formula_iupac 'C24 H20 N4 O2'
_chemical_formula_moiety 'C24 H20 N4 O2'
_chemical_formula_sum 'C24 H20 N4 O2'
_chemical_formula_weight 396.44
_chemical_name_systematic
;
6-Methoxy-2-[tri(2-pyridyl)methyliminomethyl]phenol
;
_space_group_IT_number 2
_symmetry_cell_setting triclinic
_symmetry_space_group_name_Hall '-P 1'
_symmetry_space_group_name_H-M 'P -1'
_atom_sites_solution_hydrogens geom
_atom_sites_solution_primary direct
_atom_sites_solution_secondary difmap
_audit_creation_method SHELXL-97
_cell_angle_alpha 80.240(8)
_cell_angle_beta 78.177(8)
_cell_angle_gamma 87.504(9)
_cell_formula_units_Z 2
_cell_length_a 8.8601(17)
_cell_length_b 10.706(2)
_cell_length_c 11.147(2)
_cell_measurement_reflns_used 3737
_cell_measurement_temperature 273(2)
_cell_measurement_theta_max 25.50
_cell_measurement_theta_min 1.89
_cell_volume 1019.9(3)
_computing_cell_refinement 'SAINT-Plus (Bruker, 2001)'
_computing_data_collection 'APEX2 (Bruker, 2004)'
_computing_data_reduction 'SAINT-Plus (Bruker, 2001)'
_computing_molecular_graphics 'XP (Sheldrick, 1998)'
_computing_publication_material 'SHELXL97 (Sheldrick, 1997) and XP (Sheldrick, 1998)'
_computing_structure_refinement 'SHELXL97 (Sheldrick, 1997)'
_computing_structure_solution 'SHELXS97 (Sheldrick, 1997)'
_diffrn_ambient_temperature 293(2)
_diffrn_measured_fraction_theta_full 0.983
_diffrn_measured_fraction_theta_max 0.983
_diffrn_measurement_device_type 'Bruker APEXII CCD area-detector'
_diffrn_measurement_method '\f and \w scans'
_diffrn_radiation_monochromator graphite
_diffrn_radiation_source 'fine-focus sealed tube'
_diffrn_radiation_type MoK\a
_diffrn_radiation_wavelength 0.71073
_diffrn_reflns_av_R_equivalents 0.0177
_diffrn_reflns_av_sigmaI/netI 0.0182
_diffrn_reflns_limit_h_max 9
_diffrn_reflns_limit_h_min -10
_diffrn_reflns_limit_k_max 9
_diffrn_reflns_limit_k_min -12
_diffrn_reflns_limit_l_max 13
_diffrn_reflns_limit_l_min -13
_diffrn_reflns_number 8063
_diffrn_reflns_theta_full 25.50
_diffrn_reflns_theta_max 25.50
_diffrn_reflns_theta_min 1.89
_diffrn_standards_decay_% 0
_diffrn_standards_interval_count 0
_diffrn_standards_interval_time 0
_diffrn_standards_number 0
_exptl_absorpt_coefficient_mu 0.085
_exptl_absorpt_correction_T_max 0.994
_exptl_absorpt_correction_T_min 0.982
_exptl_absorpt_correction_type multi-scan
_exptl_absorpt_process_details '(SADABS; Sheldrick, 2003)'
_exptl_crystal_colour yellow
_exptl_crystal_density_diffrn 1.291
_exptl_crystal_density_method 'not measured'
_exptl_crystal_description block
_exptl_crystal_F_000 416
_exptl_crystal_size_max 0.20
_exptl_crystal_size_mid 0.16
_exptl_crystal_size_min 0.10
_refine_diff_density_max 0.195
_refine_diff_density_min -0.209
_refine_ls_extinction_method none
_refine_ls_goodness_of_fit_ref 1.011
_refine_ls_hydrogen_treatment noref
_refine_ls_matrix_type full
_refine_ls_number_parameters 271
_refine_ls_number_reflns 3737
_refine_ls_restrained_S_all 1.011
_refine_ls_R_factor_all 0.0449
_refine_ls_R_factor_gt 0.0399
_refine_ls_shift/su_max 0.000
_refine_ls_shift/su_mean 0.000
_refine_ls_structure_factor_coef Fsqd
_refine_ls_weighting_details 'calc w=1/[\s^2^(Fo^2^)+(0.0738P)^2^+0.2154P] where P=(Fo^2^+2Fc^2^)/3'
_refine_ls_weighting_scheme calc
_refine_ls_wR_factor_gt 0.1085
_refine_ls_wR_factor_ref 0.1126
_reflns_number_gt 3299
_reflns_number_total 3737
_reflns_threshold_expression >2sigma(I)
_cod_data_source_file fl2160.cif
_cod_data_source_block I
_cod_database_code 2215474
_cod_database_fobs_code 2215474

loop_
_symmetry_equiv_pos_as_xyz
'x, y, z'
'-x, -y, -z'

loop_
_atom_site_type_symbol
_atom_site_label
_atom_site_fract_x
_atom_site_fract_y
_atom_site_fract_z
_atom_site_U_iso_or_equiv
_atom_site_adp_type
_atom_site_calc_flag
_atom_site_refinement_flags
_atom_site_occupancy
N N1 0.33266(12) 0.74242(10) 1.02986(9) 0.0385(2) Uani d . 1
C C6 0.32798(15) 0.75382(12) 1.24160(11) 0.0411(3) Uani d . 1
C C7 0.40038(15) 0.77263(13) 1.11077(12) 0.0420(3) Uani d . 1
H H7A 0.4984 0.8075 1.0856 0.050 Uiso calc R 1
C C16 0.66470(16) 0.68999(16) 0.91031(14) 0.0561(4) Uani d . 1
H H16A 0.6218 0.6133 0.9528 0.067 Uiso calc R 1
C C13 0.2638(2) 0.46101(15) 0.74375(17) 0.0654(4) Uani d . 1
H H13A 0.2294 0.3947 0.7124 0.078 Uiso calc R 1
C C17 0.82107(19) 0.7082(2) 0.88838(17) 0.0725(5) Uani d . 1
H H17A 0.8847 0.6436 0.9172 0.087 Uiso calc R 1
O O1 0.09906(11) 0.66779(10) 1.20396(8) 0.0502(3) Uani d . 1
O O2 -0.03696(12) 0.64400(11) 1.43905(9) 0.0589(3) Uani d . 1
C C1 0.17907(15) 0.70342(12) 1.28201(11) 0.0395(3) Uani d . 1
C C9 0.39813(13) 0.76771(11) 0.89521(10) 0.0351(3) Uani d . 1
C C15 0.57358(14) 0.78706(12) 0.86825(11) 0.0386(3) Uani d . 1
C C20 0.31630(13) 0.88584(11) 0.83720(11) 0.0362(3) Uani d . 1
C C10 0.35609(14) 0.65406(12) 0.84055(11) 0.0381(3) Uani d . 1
N N4 0.32578(15) 0.89811(11) 0.71510(10) 0.0499(3) Uani d . 1
C C2 0.10966(16) 0.69167(13) 1.40953(12) 0.0464(3) Uani d . 1
N N3 0.63130(14) 0.89841(12) 0.80865(13) 0.0563(3) Uani d . 1
C C3 0.1897(2) 0.72685(15) 1.49179(13) 0.0580(4) Uani d . 1
H H3B 0.1440 0.7183 1.5756 0.070 Uiso calc R 1
N N2 0.21454(13) 0.60759(12) 0.88633(12) 0.0518(3) Uani d . 1
C C5 0.40627(18) 0.78922(15) 1.32790(13) 0.0546(4) Uani d . 1
H H5A 0.5050 0.8224 1.3012 0.066 Uiso calc R 1
C C21 0.23894(17) 0.97280(14) 0.90640(14) 0.0511(3) Uani d . 1
H H21A 0.2338 0.9618 0.9917 0.061 Uiso calc R 1
C C4 0.3381(2) 0.77516(16) 1.45114(14) 0.0620(4) Uani d . 1
H H4B 0.3912 0.7979 1.5079 0.074 Uiso calc R 1
C C23 0.17926(19) 1.09068(15) 0.72196(17) 0.0609(4) Uani d . 1
H H23A 0.1336 1.1598 0.6799 0.073 Uiso calc R 1
C C24 0.2584(2) 1.00038(15) 0.65985(15) 0.0610(4) Uani d . 1
H H24A 0.2658 1.0105 0.5743 0.073 Uiso calc R 1
C C18 0.88412(17) 0.8203(2) 0.82472(17) 0.0666(5) Uani d . 1
H H18A 0.9901 0.8327 0.8080 0.080 Uiso calc R 1
C C14 0.1720(2) 0.51215(16) 0.83700(17) 0.0611(4) Uani d . 1
H H14A 0.0739 0.4789 0.8684 0.073 Uiso calc R 1
C C19 0.78688(18) 0.91319(17) 0.78668(18) 0.0666(5) Uani d . 1
H H19A 0.8283 0.9902 0.7437 0.080 Uiso calc R 1
C C22 0.16936(18) 1.07631(15) 0.84721(17) 0.0615(4) Uani d . 1
H H22A 0.1162 1.1357 0.8923 0.074 Uiso calc R 1
C C11 0.4556(2) 0.60833(15) 0.74578(14) 0.0599(4) Uani d . 1
H H11A 0.5530 0.6430 0.7148 0.072 Uiso calc R 1
C C12 0.4077(2) 0.50963(17) 0.69741(17) 0.0738(5) Uani d . 1
H H12A 0.4732 0.4766 0.6337 0.089 Uiso calc R 1
C C8 -0.1187(2) 0.6382(2) 1.56427(16) 0.0797(6) Uani d . 1
H H8A -0.2192 0.6035 1.5727 0.120 Uiso calc R 1
H H8B -0.1290 0.7219 1.5852 0.120 Uiso calc R 1
H H8C -0.0630 0.5851 1.6191 0.120 Uiso calc R 1
H H1 0.1579 0.6804 1.1318 0.120 Uiso d R 1

loop_
_atom_site_aniso_label
_atom_site_aniso_U_11
_atom_site_aniso_U_22
_atom_site_aniso_U_33
_atom_site_aniso_U_12
_atom_site_aniso_U_13
_atom_site_aniso_U_23
N1 0.0365(5) 0.0469(6) 0.0328(5) -0.0028(4) -0.0057(4) -0.0091(4)
C6 0.0468(7) 0.0432(7) 0.0350(6) -0.0018(5) -0.0100(5) -0.0084(5)
C7 0.0380(6) 0.0491(7) 0.0397(7) -0.0070(5) -0.0067(5) -0.0094(5)
C16 0.0411(7) 0.0637(9) 0.0540(8) 0.0056(6) -0.0037(6) 0.0082(7)
C13 0.0937(13) 0.0435(8) 0.0690(10) -0.0053(8) -0.0311(9) -0.0178(7)
C17 0.0472(9) 0.0974(14) 0.0686(11) 0.0196(9) -0.0127(8) -0.0050(10)
O1 0.0444(5) 0.0670(6) 0.0399(5) -0.0136(4) -0.0046(4) -0.0122(4)
O2 0.0577(6) 0.0671(7) 0.0428(5) -0.0029(5) 0.0074(5) -0.0042(5)
C1 0.0463(7) 0.0374(6) 0.0347(6) 0.0014(5) -0.0072(5) -0.0069(5)
C9 0.0334(6) 0.0403(6) 0.0319(6) -0.0014(5) -0.0049(5) -0.0081(5)
C15 0.0350(6) 0.0478(7) 0.0341(6) -0.0002(5) -0.0051(5) -0.0118(5)
C20 0.0317(6) 0.0393(6) 0.0402(6) -0.0033(5) -0.0092(5) -0.0103(5)
C10 0.0424(7) 0.0363(6) 0.0364(6) 0.0011(5) -0.0099(5) -0.0063(5)
N4 0.0634(7) 0.0481(7) 0.0426(6) 0.0057(5) -0.0198(5) -0.0101(5)
C2 0.0548(8) 0.0417(7) 0.0376(7) 0.0041(6) -0.0016(6) -0.0029(5)
N3 0.0457(7) 0.0509(7) 0.0732(8) -0.0057(5) -0.0081(6) -0.0157(6)
C3 0.0813(11) 0.0601(9) 0.0307(6) 0.0065(8) -0.0076(7) -0.0090(6)
N2 0.0439(6) 0.0542(7) 0.0615(7) -0.0059(5) -0.0114(5) -0.0190(6)
C5 0.0587(9) 0.0645(9) 0.0462(8) -0.0082(7) -0.0171(7) -0.0147(7)
C21 0.0518(8) 0.0523(8) 0.0509(8) 0.0074(6) -0.0089(6) -0.0167(6)
C4 0.0817(11) 0.0700(10) 0.0422(8) -0.0031(8) -0.0231(8) -0.0178(7)
C23 0.0581(9) 0.0444(8) 0.0852(12) 0.0050(7) -0.0321(8) -0.0044(7)
C24 0.0783(11) 0.0555(9) 0.0547(9) 0.0027(8) -0.0313(8) -0.0033(7)
C18 0.0343(7) 0.0971(14) 0.0726(11) -0.0035(8) -0.0057(7) -0.0309(10)
C14 0.0593(9) 0.0547(9) 0.0768(11) -0.0104(7) -0.0225(8) -0.0182(8)
C19 0.0480(9) 0.0624(10) 0.0895(12) -0.0136(7) -0.0047(8) -0.0210(9)
C22 0.0567(9) 0.0490(9) 0.0816(11) 0.0130(7) -0.0150(8) -0.0201(8)
C11 0.0651(10) 0.0586(9) 0.0536(8) -0.0081(7) 0.0071(7) -0.0237(7)
C12 0.1006(14) 0.0615(10) 0.0604(10) 0.0029(10) -0.0011(9) -0.0324(8)
C8 0.0846(13) 0.0830(13) 0.0548(10) -0.0039(10) 0.0249(9) -0.0112(9)

loop_
_atom_type_symbol
_atom_type_description
_atom_type_scat_dispersion_real
_atom_type_scat_dispersion_imag
_atom_type_scat_source
C C 0.0033 0.0016 'International Tables Vol C Tables 4.2.6.8 and 6.1.1.4'
H H 0.0000 0.0000 'International Tables Vol C Tables 4.2.6.8 and 6.1.1.4'
N N 0.0061 0.0033 'International Tables Vol C Tables 4.2.6.8 and 6.1.1.4'
O O 0.0106 0.0060 'International Tables Vol C Tables 4.2.6.8 and 6.1.1.4'

loop_
_geom_angle_atom_site_label_1
_geom_angle_atom_site_label_2
_geom_angle_atom_site_label_3
_geom_angle
C7 N1 C9 122.94(11)
C5 C6 C1 119.81(12)
C5 C6 C7 119.61(13)
C1 C6 C7 120.57(11)
N1 C7 C6 121.38(12)
N1 C7 H7A 119.3
C6 C7 H7A 119.3
C15 C16 C17 118.52(15)
C15 C16 H16A 120.7
C17 C16 H16A 120.7
C14 C13 C12 118.17(14)
C14 C13 H13A 120.9
C12 C13 H13A 120.9
C18 C17 C16 120.67(16)
C18 C17 H17A 119.7
C16 C17 H17A 119.7
C1 O1 H1 106.3
C2 O2 C8 117.61(13)
O1 C1 C6 122.42(11)
O1 C1 C2 118.66(12)
C6 C1 C2 118.92(12)
N1 C9 C15 112.03(9)
N1 C9 C20 108.17(9)
C15 C9 C20 110.75(10)
N1 C9 C10 106.79(10)
C15 C9 C10 111.39(10)
C20 C9 C10 107.49(9)
N3 C15 C16 122.15(13)
N3 C15 C9 119.26(11)
C16 C15 C9 118.55(12)
N4 C20 C21 122.23(12)
N4 C20 C9 115.11(10)
C21 C20 C9 122.66(11)
N2 C10 C11 122.35(12)
N2 C10 C9 115.91(10)
C11 C10 C9 121.65(12)
C20 N4 C24 117.43(12)
O2 C2 C3 125.78(12)
O2 C2 C1 114.39(12)
C3 C2 C1 119.82(14)
C15 N3 C19 118.03(14)
C2 C3 C4 120.86(13)
C2 C3 H3B 119.6
C4 C3 H3B 119.6
C10 N2 C14 117.38(13)
C4 C5 C6 120.38(15)
C4 C5 H5A 119.8
C6 C5 H5A 119.8
C20 C21 C22 119.03(14)
C20 C21 H21A 120.5
C22 C21 H21A 120.5
C5 C4 C3 120.20(14)
C5 C4 H4B 119.9
C3 C4 H4B 119.9
C22 C23 C24 118.06(14)
C22 C23 H23A 121.0
C24 C23 H23A 121.0
N4 C24 C23 123.86(15)
N4 C24 H24A 118.1
C23 C24 H24A 118.1
C19 C18 C17 117.75(15)
C19 C18 H18A 121.1
C17 C18 H18A 121.1
N2 C14 C13 123.90(16)
N2 C14 H14A 118.0
C13 C14 H14A 118.0
C18 C19 N3 122.84(16)
C18 C19 H19A 118.6
N3 C19 H19A 118.6
C23 C22 C21 119.38(14)
C23 C22 H22A 120.3
C21 C22 H22A 120.3
C10 C11 C12 118.59(15)
C10 C11 H11A 120.7
C12 C11 H11A 120.7
C13 C12 C11 119.60(15)
C13 C12 H12A 120.2
C11 C12 H12A 120.2
O2 C8 H8A 109.5
O2 C8 H8B 109.5
H8A C8 H8B 109.5
O2 C8 H8C 109.5
H8A C8 H8C 109.5
H8B C8 H8C 109.5

loop_
_geom_bond_atom_site_label_1
_geom_bond_atom_site_label_2
_geom_bond_distance
N1 C7 1.2711(16)
N1 C9 1.4771(15)
C6 C5 1.4037(18)
C6 C1 1.4038(19)
C6 C7 1.4516(18)
C7 H7A 0.9300
C16 C15 1.3669(19)
C16 C17 1.373(2)
C16 H16A 0.9300
C13 C14 1.360(2)
C13 C12 1.364(3)
C13 H13A 0.9300
C17 C18 1.365(3)
C17 H17A 0.9300
O1 C1 1.3393(15)
O1 H1 0.8570
O2 C2 1.3718(18)
O2 C8 1.4272(18)
C1 C2 1.4152(18)
C9 C15 1.5379(16)
C9 C20 1.5421(17)
C9 C10 1.5408(17)
C15 N3 1.3302(19)
C20 N4 1.3306(16)
C20 C21 1.3795(18)
C10 N2 1.3367(17)
C10 C11 1.3744(19)
N4 C24 1.3416(19)
C2 C3 1.376(2)
N3 C19 1.361(2)
C3 C4 1.392(2)
C3 H3B 0.9300
N2 C14 1.3408(19)
C5 C4 1.368(2)
C5 H5A 0.9300
C21 C22 1.379(2)
C21 H21A 0.9300
C4 H4B 0.9300
C23 C22 1.363(2)
C23 C24 1.369(2)
C23 H23A 0.9300
C24 H24A 0.9300
C18 C19 1.357(3)
C18 H18A 0.9300
C14 H14A 0.9300
C19 H19A 0.9300
C22 H22A 0.9300
C11 C12 1.383(2)
C11 H11A 0.9300
C12 H12A 0.9300
C8 H8A 0.9600
C8 H8B 0.9600
C8 H8C 0.9600

loop_
_geom_hbond_atom_site_label_D
_geom_hbond_atom_site_label_H
_geom_hbond_atom_site_label_A
_geom_hbond_distance_DH
_geom_hbond_distance_HA
_geom_hbond_distance_DA
_geom_hbond_angle_DHA
_geom_hbond_publ_flag
O1 H1 N1 0.86 ?? 2.581(2) 150.41(12) y

loop_
_cod_related_entry_id
_cod_related_entry_database
_cod_related_entry_code
1 ChemSpider 21184246
